data_1540669
loop_
_publ_author_name
'Rabiee Kenaree, Amir'
'Sauv\'e, Ethan R'
'Ragogna, Paul J.'
'Gilroy, Joe B.'

_publ_section_title
;
 Group 6 metal pentacarbonyl complexes of air-stable primary, secondary,
 and tertiary ferrocenylethylphosphines.
;
_journal_issue 7
_journal_name_full 'Dalton transactions (Cambridge, England : 2003)'
_journal_page_first 2859
_journal_page_last 2867
_journal_paper_doi 10.1039/c5dt03961d
_journal_volume 45
_journal_year 2016
_chemical_formula_sum 'C41 H39 Fe3 Mo O5 P'
_chemical_formula_weight 906.18
_space_group_crystal_system monoclinic
_space_group_IT_number 15
_space_group_name_Hall '-C 2yc'
_space_group_name_H-M_alt 'C 1 2/c 1'
_symmetry_space_group_name_Hall '-C 2yc'
_symmetry_space_group_name_H-M 'C 1 2/c 1'
_atom_sites_solution_hydrogens mixed
_atom_sites_solution_primary dual
_atom_sites_solution_secondary difmap
_audit_creation_method SHELXL-2014/7
_audit_update_record
;
2015-09-09 deposited with the CCDC.
2015-11-26 downloaded from the CCDC.
;
_cell_angle_alpha 90
_cell_angle_beta 104.367(10)
_cell_angle_gamma 90
_cell_formula_units_Z 8
_cell_length_a 20.300(8)
_cell_length_b 15.312(5)
_cell_length_c 25.118(10)
_cell_measurement_reflns_used 9131
_cell_measurement_temperature 110
_cell_measurement_theta_max 23.49
_cell_measurement_theta_min 2.79
_cell_volume 7563(5)
_computing_cell_refinement SAINT
_computing_data_collection Apex2
_computing_data_reduction SAINT
_computing_molecular_graphics NRCVAX
_computing_publication_material cif2tables.py
_computing_structure_refinement SHELXL-2014
_computing_structure_solution SHELXT
_diffrn_ambient_temperature 110
_diffrn_detector 'CCD plate'
_diffrn_detector_type 'Bruker Apex2'
_diffrn_measured_fraction_theta_full 0.996
_diffrn_measured_fraction_theta_max 0.996
_diffrn_measurement_device '\k-geometry diffractometer'
_diffrn_measurement_device_type 'Bruker Kappa Axis Apex2'
_diffrn_measurement_method 'phi and omega scans'
_diffrn_radiation_type MoK\a
_diffrn_radiation_wavelength 0.71073
_diffrn_reflns_av_R_equivalents 0.0839
_diffrn_reflns_av_unetI/netI 0.0387
_diffrn_reflns_laue_measured_fraction_full 0.996
_diffrn_reflns_laue_measured_fraction_max 0.996
_diffrn_reflns_limit_h_max 22
_diffrn_reflns_limit_h_min -22
_diffrn_reflns_limit_k_max 17
_diffrn_reflns_limit_k_min -17
_diffrn_reflns_limit_l_max 28
_diffrn_reflns_limit_l_min -28
_diffrn_reflns_number 79132
_diffrn_reflns_point_group_measured_fraction_full 0.996
_diffrn_reflns_point_group_measured_fraction_max 0.996
_diffrn_reflns_theta_full 23.621
_diffrn_reflns_theta_max 23.621
_diffrn_reflns_theta_min 2.969
_diffrn_source 'sealed tube'
_exptl_absorpt_coefficient_mu 1.538
_exptl_absorpt_correction_T_max 0.7449
_exptl_absorpt_correction_T_min 0.6856
_exptl_absorpt_correction_type multi-scan
_exptl_absorpt_process_details SADABS
_exptl_crystal_colour yellow
_exptl_crystal_density_diffrn 1.592
_exptl_crystal_description Prism
_exptl_crystal_F_000 3680
_exptl_crystal_size_max 0.158
_exptl_crystal_size_mid 0.073
_exptl_crystal_size_min 0.050
_refine_diff_density_max 1.001
_refine_diff_density_min -0.569
_refine_diff_density_rms 0.078
_refine_ls_extinction_method none
_refine_ls_goodness_of_fit_ref 1.042
_refine_ls_hydrogen_treatment mixed
_refine_ls_matrix_type full
_refine_ls_number_parameters 463
_refine_ls_number_reflns 5671
_refine_ls_number_restraints 0
_refine_ls_restrained_S_all 1.042
_refine_ls_R_factor_all 0.0456
_refine_ls_R_factor_gt 0.0312
_refine_ls_shift/su_max 0.001
_refine_ls_shift/su_mean 0.000
_refine_ls_structure_factor_coef Fsqd
_refine_ls_weighting_details 'w=1/[\s^2^(Fo^2^)+(0.0229P)^2^+18.9068P] where P=(Fo^2^+2Fc^2^)/3'
_refine_ls_weighting_scheme calc
_refine_ls_wR_factor_gt 0.0633
_refine_ls_wR_factor_ref 0.0691
_reflns_Friedel_coverage 0.000
_reflns_number_gt 4552
_reflns_number_total 5671
_reflns_threshold_expression 'I > 2\s(I)'
_cod_data_source_file c5dt03961d2.cif
_cod_data_source_block 6c
_cod_depositor_comments 'Adding full bibliography for 1540668--1540672.cif.'
_cod_database_code 1540669
_shelx_shelxl_version_number 2014/7
_shelx_space_group_comment
;
The symmetry employed for this shelxl refinement is uniquely defined
by the following loop, which should always be used as a source of
symmetry information in preference to the above space-group names.
They are only intended as comments.
;
_shelx_estimated_absorpt_t_min 0.793
_shelx_estimated_absorpt_t_max 0.927

loop_
_space_group_symop_operation_xyz
'x, y, z'
'-x, y, -z+1/2'
'x+1/2, y+1/2, z'
'-x+1/2, y+1/2, -z+1/2'
'-x, -y, -z'
'x, -y, z-1/2'
'-x+1/2, -y+1/2, -z'
'x+1/2, -y+1/2, z-1/2'

loop_
_atom_site_label
_atom_site_type_symbol
_atom_site_fract_x
_atom_site_fract_y
_atom_site_fract_z
_atom_site_U_iso_or_equiv
_atom_site_adp_type
_atom_site_occupancy
_atom_site_site_symmetry_order
_atom_site_calc_flag
_atom_site_refinement_flags_posn
_atom_site_refinement_flags_adp
Mo1 Mo 0.46864(2) 0.82461(2) 0.35569(2) 0.01953(10) Uani 1 1 d . .
P1 P 0.49826(5) 0.70554(6) 0.42640(4) 0.0190(2) Uani 1 1 d . .
Fe1 Fe 0.73868(3) 0.53627(3) 0.42911(2) 0.02083(13) Uani 1 1 d . .
Fe2 Fe 0.41666(2) 0.81673(3) 0.62753(2) 0.01855(13) Uani 1 1 d . .
Fe3 Fe 0.31433(3) 0.41413(3) 0.32226(2) 0.02307(14) Uani 1 1 d . .
O1 O 0.42373(16) 0.68745(19) 0.25788(11) 0.0462(8) Uani 1 1 d . .
O2 O 0.61963(14) 0.81667(17) 0.34109(12) 0.0387(7) Uani 1 1 d . .
O3 O 0.51591(15) 0.97239(17) 0.44658(11) 0.0388(7) Uani 1 1 d . .
O4 O 0.32216(14) 0.80560(19) 0.37860(12) 0.0434(8) Uani 1 1 d . .
O5 O 0.42914(15) 0.9781(2) 0.26964(13) 0.0552(9) Uani 1 1 d . .
C1 C 0.7550(2) 0.6487(3) 0.39100(19) 0.0426(11) Uani 1 1 d . .
H1 H 0.7248 0.6739 0.3597 0.051 Uiso 1 1 calc R U
C2 C 0.8069(2) 0.5880(3) 0.39033(17) 0.0406(11) Uani 1 1 d . .
H2 H 0.8179 0.5653 0.3584 0.049 Uiso 1 1 calc R U
C3 C 0.8397(2) 0.5667(3) 0.44518(17) 0.0364(10) Uani 1 1 d . .
H3 H 0.8765 0.5271 0.4566 0.044 Uiso 1 1 calc R U
C4 C 0.8082(2) 0.6143(3) 0.48009(18) 0.0381(11) Uani 1 1 d . .
H4 H 0.8199 0.6126 0.5191 0.046 Uiso 1 1 calc R U
C5 C 0.7559(2) 0.6654(3) 0.44627(19) 0.0413(11) Uani 1 1 d . .
H5 H 0.7264 0.7042 0.4588 0.050 Uiso 1 1 calc R U
C6 C 0.64908(17) 0.4845(2) 0.38502(14) 0.0189(8) Uani 1 1 d . .
H6 H 0.6209 0.5079 0.3521 0.023 Uiso 1 1 calc R U
C7 C 0.70225(18) 0.4241(2) 0.38815(14) 0.0206(8) Uani 1 1 d . .
H7 H 0.7161 0.3998 0.3579 0.025 Uiso 1 1 calc R U
C8 C 0.73140(19) 0.4060(2) 0.44437(15) 0.0233(9) Uani 1 1 d . .
H8 H 0.7714(18) 0.367(2) 0.4579(14) 0.028 Uiso 1 1 d . U
C9 C 0.69574(18) 0.4557(2) 0.47583(14) 0.0216(8) Uani 1 1 d . .
H9 H 0.7047 0.4559 0.5148 0.026 Uiso 1 1 calc R U
C10 C 0.64452(17) 0.5049(2) 0.43956(14) 0.0183(8) Uani 1 1 d . .
C11 C 0.59207(18) 0.5608(2) 0.45540(14) 0.0231(8) Uani 1 1 d . .
H11A H 0.6108 0.5831 0.4931 0.028 Uiso 1 1 calc R U
H11B H 0.5519 0.5244 0.4559 0.028 Uiso 1 1 calc R U
C12 C 0.56918(18) 0.6380(2) 0.41689(14) 0.0215(8) Uani 1 1 d . .
H12A H 0.5567 0.6152 0.3788 0.026 Uiso 1 1 calc R U
H12B H 0.6089 0.6768 0.4199 0.026 Uiso 1 1 calc R U
C13 C 0.38240(19) 0.9397(2) 0.63736(16) 0.0285(9) Uani 1 1 d . .
H13 H 0.4097 0.9905 0.6464 0.034 Uiso 1 1 calc R U
C14 C 0.36424(18) 0.8815(2) 0.67506(15) 0.0250(9) Uani 1 1 d . .
H14 H 0.3772 0.8868 0.7140 0.030 Uiso 1 1 calc R U
C15 C 0.32393(17) 0.8147(2) 0.64538(14) 0.0230(8) Uani 1 1 d . .
H15 H 0.3052 0.7667 0.6606 0.028 Uiso 1 1 calc R U
C16 C 0.31625(18) 0.8314(2) 0.58879(15) 0.0237(8) Uani 1 1 d . .
H16 H 0.2911 0.7967 0.5593 0.028 Uiso 1 1 calc R U
C17 C 0.35247(18) 0.9086(2) 0.58379(15) 0.0252(9) Uani 1 1 d . .
H17 H 0.3561 0.9349 0.5504 0.030 Uiso 1 1 calc R U
C18 C 0.51648(17) 0.8211(2) 0.62527(14) 0.0251(9) Uani 1 1 d . .
H18 H 0.5425 0.8721 0.6233 0.030 Uiso 1 1 calc R U
C19 C 0.50954(19) 0.7795(3) 0.67429(15) 0.0334(10) Uani 1 1 d . .
H19 H 0.5299 0.7979 0.7108 0.040 Uiso 1 1 calc R U
C20 C 0.4671(2) 0.7063(3) 0.65913(17) 0.0345(10) Uani 1 1 d . .
H20 H 0.4540 0.6666 0.6837 0.041 Uiso 1 1 calc R U
C21 C 0.44745(19) 0.7019(2) 0.60132(16) 0.0266(9) Uani 1 1 d . .
H21 H 0.4188 0.6587 0.5803 0.032 Uiso 1 1 calc R U
C22 C 0.47755(17) 0.7729(2) 0.57985(14) 0.0194(8) Uani 1 1 d . .
C23 C 0.47108(18) 0.7899(2) 0.51977(14) 0.0241(9) Uani 1 1 d . .
H23A H 0.4773 0.8531 0.5140 0.029 Uiso 1 1 calc R U
H23B H 0.4249 0.7733 0.4985 0.029 Uiso 1 1 calc R U
C24 C 0.52469(18) 0.7373(2) 0.49868(13) 0.0222(8) Uani 1 1 d . .
H24A H 0.5361 0.6839 0.5213 0.027 Uiso 1 1 calc R U
H24B H 0.5666 0.7728 0.5043 0.027 Uiso 1 1 calc R U
C25 C 0.2498(2) 0.4525(3) 0.25044(15) 0.0437(12) Uani 1 1 d . .
H25 H 0.2151 0.4954 0.2462 0.052 Uiso 1 1 calc R U
C26 C 0.2426(3) 0.3629(3) 0.25866(17) 0.0513(13) Uani 1 1 d . .
H26 H 0.2017 0.3346 0.2610 0.062 Uiso 1 1 calc R U
C27 C 0.3047(3) 0.3217(3) 0.26289(18) 0.0582(14) Uani 1 1 d . .
H27 H 0.3138 0.2612 0.2688 0.070 Uiso 1 1 calc R U
C28 C 0.3513(2) 0.3858(4) 0.25685(16) 0.0521(13) Uani 1 1 d . .
H28 H 0.3977 0.3759 0.2575 0.062 Uiso 1 1 calc R U
C29 C 0.3184(2) 0.4675(3) 0.24957(15) 0.0417(11) Uani 1 1 d . .
H29 H 0.3383 0.5222 0.2450 0.050 Uiso 1 1 calc R U
C30 C 0.29594(18) 0.4894(2) 0.38352(14) 0.0236(9) Uani 1 1 d . .
H30 H 0.2644 0.5363 0.3794 0.028 Uiso 1 1 calc R U
C31 C 0.28221(19) 0.4010(2) 0.39232(14) 0.0286(9) Uani 1 1 d . .
H31 H 0.2397 0.3782 0.3952 0.034 Uiso 1 1 calc R U
C32 C 0.3417(2) 0.3522(2) 0.39607(14) 0.0282(9) Uani 1 1 d . .
H32 H 0.3465 0.2910 0.4017 0.034 Uiso 1 1 calc R U
C33 C 0.39307(19) 0.4107(2) 0.38993(14) 0.0234(9) Uani 1 1 d . .
H33 H 0.4387 0.3953 0.3910 0.028 Uiso 1 1 calc R U
C34 C 0.36543(18) 0.4959(2) 0.38191(13) 0.0200(8) Uani 1 1 d . .
C35 C 0.4034(2) 0.5771(2) 0.37410(15) 0.0282(9) Uani 1 1 d . .
H35A H 0.3723 0.6167 0.3484 0.034 Uiso 1 1 calc R U
H35B H 0.4411 0.5613 0.3574 0.034 Uiso 1 1 calc R U
C36 C 0.43215(18) 0.6246(2) 0.42848(14) 0.0223(8) Uani 1 1 d . .
H36A H 0.4514 0.5807 0.4571 0.027 Uiso 1 1 calc R U
H36B H 0.3944 0.6544 0.4396 0.027 Uiso 1 1 calc R U
C37 C 0.4402(2) 0.7356(3) 0.29371(16) 0.0304(9) Uani 1 1 d . .
C38 C 0.5653(2) 0.8206(2) 0.34595(15) 0.0252(9) Uani 1 1 d . .
C39 C 0.49812(19) 0.9180(2) 0.41480(16) 0.0263(9) Uani 1 1 d . .
C40 C 0.3737(2) 0.8167(2) 0.36933(15) 0.0278(9) Uani 1 1 d . .
C41 C 0.4432(2) 0.9220(3) 0.30023(17) 0.0327(10) Uani 1 1 d . .

loop_
_atom_site_aniso_label
_atom_site_aniso_U_11
_atom_site_aniso_U_22
_atom_site_aniso_U_33
_atom_site_aniso_U_23
_atom_site_aniso_U_13
_atom_site_aniso_U_12
Mo1 0.02010(19) 0.02014(17) 0.01896(18) 0.00287(14) 0.00598(14) 0.00108(14)
P1 0.0201(5) 0.0204(5) 0.0172(5) 0.0003(4) 0.0058(4) 0.0011(4)
Fe1 0.0212(3) 0.0206(3) 0.0210(3) -0.0023(2) 0.0058(2) -0.0013(2)
Fe2 0.0177(3) 0.0209(3) 0.0181(3) 0.0011(2) 0.0064(2) 0.0020(2)
Fe3 0.0217(3) 0.0308(3) 0.0157(3) -0.0047(2) 0.0027(2) 0.0011(2)
O1 0.068(2) 0.0478(19) 0.0249(16) -0.0064(15) 0.0147(15) -0.0190(16)
O2 0.0242(17) 0.0399(17) 0.0550(19) -0.0025(14) 0.0155(15) 0.0000(13)
O3 0.058(2) 0.0285(16) 0.0346(17) -0.0064(14) 0.0194(15) -0.0071(14)
O4 0.0237(17) 0.057(2) 0.0531(19) 0.0034(15) 0.0162(15) 0.0070(14)
O5 0.051(2) 0.052(2) 0.058(2) 0.0356(18) 0.0043(17) 0.0092(16)
C1 0.039(3) 0.036(3) 0.049(3) 0.014(2) 0.004(2) -0.015(2)
C2 0.035(3) 0.052(3) 0.039(3) -0.001(2) 0.016(2) -0.014(2)
C3 0.022(2) 0.039(2) 0.048(3) -0.004(2) 0.008(2) -0.0036(19)
C4 0.033(3) 0.039(2) 0.041(3) -0.014(2) 0.008(2) -0.014(2)
C5 0.033(3) 0.025(2) 0.065(3) -0.008(2) 0.010(2) -0.0085(19)
C6 0.022(2) 0.0158(18) 0.019(2) 0.0026(15) 0.0051(16) -0.0011(16)
C7 0.028(2) 0.0172(18) 0.018(2) -0.0025(15) 0.0084(17) 0.0023(16)
C8 0.024(2) 0.021(2) 0.024(2) 0.0017(16) 0.0061(18) 0.0062(17)
C9 0.030(2) 0.0200(19) 0.0160(19) 0.0003(16) 0.0085(17) 0.0008(17)
C10 0.022(2) 0.0135(18) 0.020(2) 0.0018(15) 0.0072(16) 0.0002(15)
C11 0.026(2) 0.025(2) 0.021(2) 0.0020(16) 0.0104(17) 0.0035(17)
C12 0.027(2) 0.0211(19) 0.019(2) 0.0028(16) 0.0104(17) 0.0006(16)
C13 0.023(2) 0.019(2) 0.045(3) -0.0018(18) 0.0113(19) 0.0011(17)
C14 0.023(2) 0.032(2) 0.020(2) -0.0035(17) 0.0063(17) 0.0075(18)
C15 0.019(2) 0.0206(19) 0.031(2) 0.0004(17) 0.0093(17) -0.0002(16)
C16 0.019(2) 0.025(2) 0.026(2) -0.0038(17) 0.0030(17) 0.0021(17)
C17 0.026(2) 0.027(2) 0.024(2) 0.0081(17) 0.0077(18) 0.0106(18)
C18 0.016(2) 0.031(2) 0.029(2) -0.0042(18) 0.0078(17) 0.0005(17)
C19 0.022(2) 0.062(3) 0.017(2) 0.001(2) 0.0054(18) 0.015(2)
C20 0.032(2) 0.038(2) 0.041(3) 0.020(2) 0.023(2) 0.015(2)
C21 0.027(2) 0.019(2) 0.038(2) 0.0028(17) 0.0160(19) 0.0060(16)
C22 0.017(2) 0.0204(19) 0.022(2) 0.0003(16) 0.0070(16) 0.0012(16)
C23 0.028(2) 0.024(2) 0.022(2) 0.0001(16) 0.0094(18) 0.0058(17)
C24 0.022(2) 0.024(2) 0.019(2) 0.0016(16) 0.0022(16) 0.0050(16)
C25 0.037(3) 0.073(4) 0.015(2) -0.002(2) -0.0039(19) 0.016(2)
C26 0.046(3) 0.077(4) 0.023(2) -0.015(2) -0.005(2) -0.023(3)
C27 0.093(4) 0.048(3) 0.030(3) -0.016(2) 0.008(3) 0.008(3)
C28 0.048(3) 0.094(4) 0.016(2) -0.007(2) 0.012(2) 0.024(3)
C29 0.053(3) 0.057(3) 0.015(2) 0.003(2) 0.008(2) -0.003(2)
C30 0.022(2) 0.029(2) 0.019(2) -0.0079(16) 0.0034(17) 0.0029(17)
C31 0.022(2) 0.044(3) 0.021(2) -0.0078(18) 0.0068(17) -0.0147(19)
C32 0.039(3) 0.021(2) 0.022(2) -0.0002(16) 0.0023(18) -0.0041(18)
C33 0.023(2) 0.029(2) 0.018(2) -0.0035(16) 0.0049(17) 0.0004(17)
C34 0.022(2) 0.024(2) 0.0136(19) 0.0004(15) 0.0038(16) 0.0007(16)
C35 0.032(2) 0.028(2) 0.025(2) 0.0005(17) 0.0070(18) -0.0063(18)
C36 0.027(2) 0.024(2) 0.019(2) 0.0028(16) 0.0126(17) 0.0029(17)
C37 0.031(2) 0.038(2) 0.023(2) 0.008(2) 0.0082(19) -0.0025(19)
C38 0.031(3) 0.020(2) 0.023(2) 0.0014(16) 0.0055(18) 0.0013(18)
C39 0.029(2) 0.025(2) 0.028(2) 0.0094(19) 0.0131(19) 0.0025(18)
C40 0.027(2) 0.032(2) 0.024(2) 0.0012(18) 0.0047(19) 0.0056(19)
C41 0.026(2) 0.039(2) 0.033(2) 0.004(2) 0.0076(19) -0.0008(19)

loop_
_atom_type_symbol
_atom_type_description
_atom_type_scat_dispersion_real
_atom_type_scat_dispersion_imag
_atom_type_scat_source
C C 0.0033 0.0016 'International Tables Vol C Tables 4.2.6.8 and 6.1.1.4'
H H 0.0000 0.0000 'International Tables Vol C Tables 4.2.6.8 and 6.1.1.4'
O O 0.0106 0.0060 'International Tables Vol C Tables 4.2.6.8 and 6.1.1.4'
P P 0.1023 0.0942 'International Tables Vol C Tables 4.2.6.8 and 6.1.1.4'
Fe Fe 0.3463 0.8444 'International Tables Vol C Tables 4.2.6.8 and 6.1.1.4'
Mo Mo -1.6832 0.6857 'International Tables Vol C Tables 4.2.6.8 and 6.1.1.4'

loop_
_geom_angle_atom_site_label_1
_geom_angle_atom_site_label_2
_geom_angle_atom_site_label_3
_geom_angle
C41 Mo1 C38 91.65(15)
C41 Mo1 C39 87.89(15)
C38 Mo1 C39 89.49(14)
C41 Mo1 C37 89.51(16)
C38 Mo1 C37 89.25(15)
C39 Mo1 C37 177.08(14)
C41 Mo1 C40 93.95(15)
C38 Mo1 C40 174.22(14)
C39 Mo1 C40 92.18(15)
C37 Mo1 C40 89.33(15)
C41 Mo1 P1 178.30(11)
C38 Mo1 P1 89.69(10)
C39 Mo1 P1 91.07(10)
C37 Mo1 P1 91.56(11)
C40 Mo1 P1 84.75(10)
C24 P1 C12 103.48(16)
C24 P1 C36 100.84(16)
C12 P1 C36 103.05(16)
C24 P1 Mo1 117.97(12)
C12 P1 Mo1 112.00(11)
C36 P1 Mo1 117.47(12)
C5 Fe1 C1 40.45(17)
C5 Fe1 C2 67.85(17)
C1 Fe1 C2 40.40(16)
C5 Fe1 C6 125.10(15)
C1 Fe1 C6 107.47(16)
C2 Fe1 C6 120.70(15)
C5 Fe1 C4 40.77(16)
C1 Fe1 C4 68.41(18)
C2 Fe1 C4 68.07(17)
C6 Fe1 C4 162.33(15)
C5 Fe1 C9 122.74(16)
C1 Fe1 C9 157.48(16)
C2 Fe1 C9 161.14(16)
C6 Fe1 C9 68.10(14)
C4 Fe1 C9 108.72(16)
C5 Fe1 C3 68.03(17)
C1 Fe1 C3 68.15(17)
C2 Fe1 C3 40.47(16)
C6 Fe1 C3 155.73(15)
C4 Fe1 C3 40.39(15)
C9 Fe1 C3 125.09(16)
C5 Fe1 C8 157.69(17)
C1 Fe1 C8 160.23(17)
C2 Fe1 C8 123.90(16)
C6 Fe1 C8 68.08(14)
C4 Fe1 C8 121.66(17)
C9 Fe1 C8 40.62(13)
C3 Fe1 C8 107.52(16)
C5 Fe1 C7 160.83(16)
C1 Fe1 C7 123.67(16)
C2 Fe1 C7 106.82(16)
C6 Fe1 C7 40.37(13)
C4 Fe1 C7 156.28(16)
C9 Fe1 C7 68.20(14)
C3 Fe1 C7 120.72(15)
C8 Fe1 C7 40.55(14)
C5 Fe1 C10 108.48(15)
C1 Fe1 C10 121.61(16)
C2 Fe1 C10 156.47(16)
C6 Fe1 C10 40.93(13)
C4 Fe1 C10 125.38(15)
C9 Fe1 C10 40.53(13)
C3 Fe1 C10 161.84(15)
C8 Fe1 C10 68.53(14)
C7 Fe1 C10 68.60(13)
C21 Fe2 C20 40.58(15)
C21 Fe2 C22 40.80(13)
C20 Fe2 C22 68.60(14)
C21 Fe2 C19 68.27(16)
C20 Fe2 C19 40.44(16)
C22 Fe2 C19 68.74(14)
C21 Fe2 C15 115.66(14)
C20 Fe2 C15 107.70(15)
C22 Fe2 C15 148.40(14)
C19 Fe2 C15 129.82(15)
C21 Fe2 C16 106.97(15)
C20 Fe2 C16 128.60(16)
C22 Fe2 C16 115.84(14)
C19 Fe2 C16 167.45(16)
C15 Fe2 C16 40.54(14)
C21 Fe2 C18 68.41(15)
C20 Fe2 C18 68.37(15)
C22 Fe2 C18 40.83(13)
C19 Fe2 C18 40.84(14)
C15 Fe2 C18 169.20(14)
C16 Fe2 C18 149.69(14)
C21 Fe2 C17 128.95(15)
C20 Fe2 C17 167.10(17)
C22 Fe2 C17 108.05(14)
C19 Fe2 C17 151.32(16)
C15 Fe2 C17 68.20(14)
C16 Fe2 C17 40.52(14)
C18 Fe2 C17 117.85(15)
C21 Fe2 C14 149.03(14)
C20 Fe2 C14 117.44(15)
C22 Fe2 C14 169.74(14)
C19 Fe2 C14 109.90(15)
C15 Fe2 C14 40.21(14)
C16 Fe2 C14 67.79(14)
C18 Fe2 C14 131.64(15)
C17 Fe2 C14 67.95(14)
C21 Fe2 C13 168.19(15)
C20 Fe2 C13 150.78(16)
C22 Fe2 C13 130.47(14)
C19 Fe2 C13 118.79(16)
C15 Fe2 C13 68.13(14)
C16 Fe2 C13 68.10(15)
C18 Fe2 C13 110.03(15)
C17 Fe2 C13 40.51(14)
C14 Fe2 C13 40.49(14)
C28 Fe3 C29 40.85(17)
C28 Fe3 C33 107.61(17)
C29 Fe3 C33 124.66(16)
C28 Fe3 C34 120.61(19)
C29 Fe3 C34 106.86(16)
C33 Fe3 C34 40.85(13)
C28 Fe3 C30 156.3(2)
C29 Fe3 C30 120.80(17)
C33 Fe3 C30 68.51(14)
C34 Fe3 C30 41.10(14)
C28 Fe3 C27 40.41(19)
C29 Fe3 C27 68.66(19)
C33 Fe3 C27 120.71(18)
C34 Fe3 C27 155.7(2)
C30 Fe3 C27 161.9(2)
C28 Fe3 C31 161.56(19)
C29 Fe3 C31 156.36(17)
C33 Fe3 C31 68.07(15)
C34 Fe3 C31 68.71(14)
C30 Fe3 C31 40.63(14)
C27 Fe3 C31 125.02(19)
C28 Fe3 C26 67.4(2)
C29 Fe3 C26 68.15(18)
C33 Fe3 C26 155.75(19)
C34 Fe3 C26 162.51(19)
C30 Fe3 C26 125.77(18)
C27 Fe3 C26 39.98(19)
C31 Fe3 C26 108.73(17)
C28 Fe3 C32 124.76(18)
C29 Fe3 C32 161.71(17)
C33 Fe3 C32 40.73(14)
C34 Fe3 C32 68.92(14)
C30 Fe3 C32 68.49(15)
C27 Fe3 C32 107.43(18)
C31 Fe3 C32 40.36(15)
C26 Fe3 C32 121.11(18)
C28 Fe3 C25 68.13(18)
C29 Fe3 C25 40.87(17)
C33 Fe3 C25 162.20(17)
C34 Fe3 C25 125.12(17)
C30 Fe3 C25 108.02(16)
C27 Fe3 C25 68.06(19)
C31 Fe3 C25 121.46(17)
C26 Fe3 C25 40.29(18)
C32 Fe3 C25 155.91(18)
C5 C1 C2 107.8(4)
C5 C1 Fe1 69.7(2)
C2 C1 Fe1 69.9(2)
C5 C1 H1 126.1
C2 C1 H1 126.1
Fe1 C1 H1 125.8
C1 C2 C3 108.3(4)
C1 C2 Fe1 69.7(2)
C3 C2 Fe1 69.9(2)
C1 C2 H2 125.8
C3 C2 H2 125.8
Fe1 C2 H2 126.2
C4 C3 C2 108.1(4)
C4 C3 Fe1 69.7(2)
C2 C3 Fe1 69.7(2)
C4 C3 H3 125.9
C2 C3 H3 125.9
Fe1 C3 H3 126.2
C3 C4 C5 107.5(4)
C3 C4 Fe1 69.9(2)
C5 C4 Fe1 69.4(2)
C3 C4 H4 126.3
C5 C4 H4 126.3
Fe1 C4 H4 126.0
C1 C5 C4 108.3(4)
C1 C5 Fe1 69.8(2)
C4 C5 Fe1 69.8(2)
C1 C5 H5 125.8
C4 C5 H5 125.8
Fe1 C5 H5 126.1
C7 C6 C10 108.7(3)
C7 C6 Fe1 70.0(2)
C10 C6 Fe1 69.89(19)
C7 C6 H6 125.7
C10 C6 H6 125.7
Fe1 C6 H6 126.1
C6 C7 C8 108.0(3)
C6 C7 Fe1 69.67(19)
C8 C7 Fe1 69.7(2)
C6 C7 H7 126.0
C8 C7 H7 126.0
Fe1 C7 H7 126.2
C7 C8 C9 107.8(3)
C7 C8 Fe1 69.7(2)
C9 C8 Fe1 69.60(19)
C7 C8 H8 124.0(19)
C9 C8 H8 128.1(19)
Fe1 C8 H8 124.1(19)
C10 C9 C8 108.8(3)
C10 C9 Fe1 70.06(19)
C8 C9 Fe1 69.8(2)
C10 C9 H9 125.6
C8 C9 H9 125.6
Fe1 C9 H9 126.1
C9 C10 C6 106.8(3)
C9 C10 C11 126.2(3)
C6 C10 C11 126.8(3)
C9 C10 Fe1 69.41(19)
C6 C10 Fe1 69.18(19)
C11 C10 Fe1 130.4(2)
C10 C11 C12 113.6(3)
C10 C11 H11A 108.8
C12 C11 H11A 108.8
C10 C11 H11B 108.8
C12 C11 H11B 108.8
H11A C11 H11B 107.7
C11 C12 P1 118.6(2)
C11 C12 H12A 107.7
P1 C12 H12A 107.7
C11 C12 H12B 107.7
P1 C12 H12B 107.7
H12A C12 H12B 107.1
C14 C13 C17 107.6(3)
C14 C13 Fe2 69.7(2)
C17 C13 Fe2 69.7(2)
C14 C13 H13 126.2
C17 C13 H13 126.2
Fe2 C13 H13 126.0
C15 C14 C13 108.6(3)
C15 C14 Fe2 69.8(2)
C13 C14 Fe2 69.8(2)
C15 C14 H14 125.7
C13 C14 H14 125.7
Fe2 C14 H14 126.3
C14 C15 C16 107.8(3)
C14 C15 Fe2 70.0(2)
C16 C15 Fe2 69.8(2)
C14 C15 H15 126.1
C16 C15 H15 126.1
Fe2 C15 H15 125.8
C17 C16 C15 108.1(3)
C17 C16 Fe2 69.8(2)
C15 C16 Fe2 69.7(2)
C17 C16 H16 126.0
C15 C16 H16 126.0
Fe2 C16 H16 126.1
C16 C17 C13 107.9(3)
C16 C17 Fe2 69.7(2)
C13 C17 Fe2 69.8(2)
C16 C17 H17 126.0
C13 C17 H17 126.0
Fe2 C17 H17 126.0
C22 C18 C19 107.8(3)
C22 C18 Fe2 69.36(19)
C19 C18 Fe2 69.5(2)
C22 C18 H18 126.1
C19 C18 H18 126.1
Fe2 C18 H18 126.6
C20 C19 C18 107.9(3)
C20 C19 Fe2 69.5(2)
C18 C19 Fe2 69.7(2)
C20 C19 H19 126.0
C18 C19 H19 126.0
Fe2 C19 H19 126.3
C19 C20 C21 108.3(3)
C19 C20 Fe2 70.0(2)
C21 C20 Fe2 69.6(2)
C19 C20 H20 125.8
C21 C20 H20 125.8
Fe2 C20 H20 126.2
C20 C21 C22 108.5(3)
C20 C21 Fe2 69.9(2)
C22 C21 Fe2 69.87(19)
C20 C21 H21 125.7
C22 C21 H21 125.7
Fe2 C21 H21 126.1
C21 C22 C18 107.4(3)
C21 C22 C23 125.2(3)
C18 C22 C23 127.4(3)
C21 C22 Fe2 69.33(19)
C18 C22 Fe2 69.80(19)
C23 C22 Fe2 128.2(2)
C22 C23 C24 111.0(3)
C22 C23 H23A 109.4
C24 C23 H23A 109.4
C22 C23 H23B 109.4
C24 C23 H23B 109.4
H23A C23 H23B 108.0
C23 C24 P1 114.9(2)
C23 C24 H24A 108.6
P1 C24 H24A 108.6
C23 C24 H24B 108.6
P1 C24 H24B 108.6
H24A C24 H24B 107.5
C26 C25 C29 107.4(4)
C26 C25 Fe3 69.8(2)
C29 C25 Fe3 69.0(2)
C26 C25 H25 126.3
C29 C25 H25 126.3
Fe3 C25 H25 126.5
C27 C26 C25 109.3(4)
C27 C26 Fe3 69.9(3)
C25 C26 Fe3 69.9(2)
C27 C26 H26 125.4
C25 C26 H26 125.4
Fe3 C26 H26 126.4
C26 C27 C28 107.4(4)
C26 C27 Fe3 70.1(3)
C28 C27 Fe3 69.3(2)
C26 C27 H27 126.3
C28 C27 H27 126.3
Fe3 C27 H27 125.9
C27 C28 C29 109.0(4)
C27 C28 Fe3 70.3(2)
C29 C28 Fe3 69.8(2)
C27 C28 H28 125.5
C29 C28 H28 125.5
Fe3 C28 H28 126.0
C28 C29 C25 106.9(4)
C28 C29 Fe3 69.4(2)
C25 C29 Fe3 70.1(2)
C28 C29 H29 126.5
C25 C29 H29 126.5
Fe3 C29 H29 125.5
C31 C30 C34 107.9(3)
C31 C30 Fe3 69.8(2)
C34 C30 Fe3 69.42(19)
C31 C30 H30 126.1
C34 C30 H30 126.1
Fe3 C30 H30 126.3
C32 C31 C30 108.7(3)
C32 C31 Fe3 69.8(2)
C30 C31 Fe3 69.6(2)
C32 C31 H31 125.6
C30 C31 H31 125.6
Fe3 C31 H31 126.5
C31 C32 C33 107.6(3)
C31 C32 Fe3 69.8(2)
C33 C32 Fe3 69.3(2)
C31 C32 H32 126.2
C33 C32 H32 126.2
Fe3 C32 H32 126.2
C32 C33 C34 108.8(3)
C32 C33 Fe3 70.0(2)
C34 C33 Fe3 69.7(2)
C32 C33 H33 125.6
C34 C33 H33 125.6
Fe3 C33 H33 126.3
C33 C34 C30 107.0(3)
C33 C34 C35 125.8(3)
C30 C34 C35 127.3(3)
C33 C34 Fe3 69.4(2)
C30 C34 Fe3 69.47(19)
C35 C34 Fe3 126.8(2)
C34 C35 C36 111.8(3)
C34 C35 H35A 109.2
C36 C35 H35A 109.2
C34 C35 H35B 109.2
C36 C35 H35B 109.2
H35A C35 H35B 107.9
C35 C36 P1 114.5(2)
C35 C36 H36A 108.6
P1 C36 H36A 108.6
C35 C36 H36B 108.6
P1 C36 H36B 108.6
H36A C36 H36B 107.6
O1 C37 Mo1 178.1(3)
O2 C38 Mo1 178.5(3)
O3 C39 Mo1 177.2(3)
O4 C40 Mo1 174.4(3)
O5 C41 Mo1 178.7(4)

loop_
_geom_bond_atom_site_label_1
_geom_bond_atom_site_label_2
_geom_bond_distance
Mo1 C41 2.018(4)
Mo1 C38 2.037(4)
Mo1 C39 2.041(4)
Mo1 C37 2.042(4)
Mo1 C40 2.043(4)
Mo1 P1 2.5121(11)
P1 C24 1.827(3)
P1 C12 1.835(3)
P1 C36 1.837(4)
Fe1 C5 2.035(4)
Fe1 C1 2.036(4)
Fe1 C2 2.040(4)
Fe1 C6 2.040(3)
Fe1 C4 2.040(4)
Fe1 C9 2.041(3)
Fe1 C3 2.042(4)
Fe1 C8 2.044(4)
Fe1 C7 2.044(3)
Fe1 C10 2.050(3)
Fe2 C21 2.029(3)
Fe2 C20 2.033(4)
Fe2 C22 2.036(3)
Fe2 C19 2.040(4)
Fe2 C15 2.041(3)
Fe2 C16 2.041(4)
Fe2 C18 2.042(3)
Fe2 C17 2.043(3)
Fe2 C14 2.043(3)
Fe2 C13 2.044(4)
Fe3 C28 2.016(4)
Fe3 C29 2.021(4)
Fe3 C33 2.025(4)
Fe3 C34 2.029(3)
Fe3 C30 2.029(3)
Fe3 C27 2.030(4)
Fe3 C31 2.033(4)
Fe3 C26 2.033(4)
Fe3 C32 2.033(4)
Fe3 C25 2.035(4)
O1 C37 1.147(4)
O2 C38 1.142(4)
O3 C39 1.148(4)
O4 C40 1.140(4)
O5 C41 1.141(4)
C1 C5 1.408(6)
C1 C2 1.408(6)
C1 H1 0.9500
C2 C3 1.412(6)
C2 H2 0.9500
C3 C4 1.409(5)
C3 H3 0.9500
C4 C5 1.419(6)
C4 H4 0.9500
C5 H5 0.9500
C6 C7 1.409(5)
C6 C10 1.430(5)
C6 H6 0.9500
C7 C8 1.417(5)
C7 H7 0.9500
C8 C9 1.418(5)
C8 H8 1.00(3)
C9 C10 1.417(5)
C9 H9 0.9500
C10 C11 1.495(5)
C11 C12 1.526(5)
C11 H11A 0.9900
C11 H11B 0.9900
C12 H12A 0.9900
C12 H12B 0.9900
C13 C14 1.414(5)
C13 C17 1.415(5)
C13 H13 0.9500
C14 C15 1.404(5)
C14 H14 0.9500
C15 C16 1.414(5)
C15 H15 0.9500
C16 C17 1.414(5)
C16 H16 0.9500
C17 H17 0.9500
C18 C22 1.423(5)
C18 C19 1.424(5)
C18 H18 0.9500
C19 C20 1.408(6)
C19 H19 0.9500
C20 C21 1.409(5)
C20 H20 0.9500
C21 C22 1.417(5)
C21 H21 0.9500
C22 C23 1.505(5)
C23 C24 1.549(4)
C23 H23A 0.9900
C23 H23B 0.9900
C24 H24A 0.9900
C24 H24B 0.9900
C25 C26 1.401(6)
C25 C29 1.416(6)
C25 H25 0.9500
C26 C27 1.389(7)
C26 H26 0.9500
C27 C28 1.397(7)
C27 H27 0.9500
C28 C29 1.409(6)
C28 H28 0.9500
C29 H29 0.9500
C30 C31 1.410(5)
C30 C34 1.425(5)
C30 H30 0.9500
C31 C32 1.403(5)
C31 H31 0.9500
C32 C33 1.412(5)
C32 H32 0.9500
C33 C34 1.414(5)
C33 H33 0.9500
C34 C35 1.501(5)
C35 C36 1.530(5)
C35 H35A 0.9900
C35 H35B 0.9900
C36 H36A 0.9900
C36 H36B 0.9900

loop_
_geom_torsion_atom_site_label_1
_geom_torsion_atom_site_label_2
_geom_torsion_atom_site_label_3
_geom_torsion_atom_site_label_4
_geom_torsion
C5 C1 C2 C3 0.3(4)
Fe1 C1 C2 C3 -59.4(3)
C5 C1 C2 Fe1 59.7(3)
C1 C2 C3 C4 -0.1(4)
Fe1 C2 C3 C4 -59.4(3)
C1 C2 C3 Fe1 59.3(3)
C2 C3 C4 C5 -0.1(4)
Fe1 C3 C4 C5 -59.5(3)
C2 C3 C4 Fe1 59.3(3)
C2 C1 C5 C4 -0.4(4)
Fe1 C1 C5 C4 59.4(3)
C2 C1 C5 Fe1 -59.8(3)
C3 C4 C5 C1 0.3(4)
Fe1 C4 C5 C1 -59.4(3)
C3 C4 C5 Fe1 59.8(3)
C10 C6 C7 C8 0.0(4)
Fe1 C6 C7 C8 59.4(2)
C10 C6 C7 Fe1 -59.4(2)
C6 C7 C8 C9 0.0(4)
Fe1 C7 C8 C9 59.4(2)
C6 C7 C8 Fe1 -59.4(2)
C7 C8 C9 C10 -0.1(4)
Fe1 C8 C9 C10 59.4(2)
C7 C8 C9 Fe1 -59.5(2)
C8 C9 C10 C6 0.1(4)
Fe1 C9 C10 C6 59.3(2)
C8 C9 C10 C11 175.1(3)
Fe1 C9 C10 C11 -125.7(3)
C8 C9 C10 Fe1 -59.2(2)
C7 C6 C10 C9 -0.1(4)
Fe1 C6 C10 C9 -59.5(2)
C7 C6 C10 C11 -175.1(3)
Fe1 C6 C10 C11 125.5(3)
C7 C6 C10 Fe1 59.4(2)
C9 C10 C11 C12 150.4(3)
C6 C10 C11 C12 -35.6(5)
Fe1 C10 C11 C12 57.5(4)
C10 C11 C12 P1 173.3(2)
C24 P1 C12 C11 53.9(3)
C36 P1 C12 C11 -50.9(3)
Mo1 P1 C12 C11 -178.0(2)
C17 C13 C14 C15 0.4(4)
Fe2 C13 C14 C15 -59.2(2)
C17 C13 C14 Fe2 59.6(2)
C13 C14 C15 C16 -0.5(4)
Fe2 C14 C15 C16 -59.7(2)
C13 C14 C15 Fe2 59.2(2)
C14 C15 C16 C17 0.4(4)
Fe2 C15 C16 C17 -59.5(2)
C14 C15 C16 Fe2 59.9(2)
C15 C16 C17 C13 -0.2(4)
Fe2 C16 C17 C13 -59.6(2)
C15 C16 C17 Fe2 59.4(2)
C14 C13 C17 C16 -0.2(4)
Fe2 C13 C17 C16 59.5(2)
C14 C13 C17 Fe2 -59.7(2)
C22 C18 C19 C20 0.3(4)
Fe2 C18 C19 C20 59.2(3)
C22 C18 C19 Fe2 -59.0(2)
C18 C19 C20 C21 -0.1(4)
Fe2 C19 C20 C21 59.2(3)
C18 C19 C20 Fe2 -59.3(2)
C19 C20 C21 C22 -0.1(4)
Fe2 C20 C21 C22 59.4(2)
C19 C20 C21 Fe2 -59.5(3)
C20 C21 C22 C18 0.3(4)
Fe2 C21 C22 C18 59.7(2)
C20 C21 C22 C23 177.8(3)
Fe2 C21 C22 C23 -122.8(3)
C20 C21 C22 Fe2 -59.4(2)
C19 C18 C22 C21 -0.3(4)
Fe2 C18 C22 C21 -59.4(2)
C19 C18 C22 C23 -177.8(3)
Fe2 C18 C22 C23 123.2(3)
C19 C18 C22 Fe2 59.0(2)
C21 C22 C23 C24 -84.8(4)
C18 C22 C23 C24 92.2(4)
Fe2 C22 C23 C24 -175.0(2)
C22 C23 C24 P1 149.6(3)
C12 P1 C24 C23 -175.5(2)
C36 P1 C24 C23 -69.1(3)
Mo1 P1 C24 C23 60.2(3)
C29 C25 C26 C27 0.0(5)
Fe3 C25 C26 C27 -59.0(3)
C29 C25 C26 Fe3 58.9(3)
C25 C26 C27 C28 -0.5(5)
Fe3 C26 C27 C28 -59.5(3)
C25 C26 C27 Fe3 59.0(3)
C26 C27 C28 C29 0.8(5)
Fe3 C27 C28 C29 -59.2(3)
C26 C27 C28 Fe3 60.0(3)
C27 C28 C29 C25 -0.8(5)
Fe3 C28 C29 C25 -60.4(3)
C27 C28 C29 Fe3 59.6(3)
C26 C25 C29 C28 0.5(4)
Fe3 C25 C29 C28 59.9(3)
C26 C25 C29 Fe3 -59.4(3)
C34 C30 C31 C32 -0.2(4)
Fe3 C30 C31 C32 59.0(3)
C34 C30 C31 Fe3 -59.2(2)
C30 C31 C32 C33 0.4(4)
Fe3 C31 C32 C33 59.2(2)
C30 C31 C32 Fe3 -58.9(2)
C31 C32 C33 C34 -0.5(4)
Fe3 C32 C33 C34 59.1(2)
C31 C32 C33 Fe3 -59.5(2)
C32 C33 C34 C30 0.4(4)
Fe3 C33 C34 C30 59.6(2)
C32 C33 C34 C35 179.5(3)
Fe3 C33 C34 C35 -121.2(3)
C32 C33 C34 Fe3 -59.2(2)
C31 C30 C34 C33 -0.1(4)
Fe3 C30 C34 C33 -59.5(2)
C31 C30 C34 C35 -179.3(3)
Fe3 C30 C34 C35 121.3(3)
C31 C30 C34 Fe3 59.4(2)
C33 C34 C35 C36 -93.4(4)
C30 C34 C35 C36 85.7(4)
Fe3 C34 C35 C36 176.8(2)
C34 C35 C36 P1 163.7(3)
C24 P1 C36 C35 -174.2(3)
C12 P1 C36 C35 -67.4(3)
Mo1 P1 C36 C35 56.2(3)
